data_4001654
loop_
_publ_author_name
'Wickleder, M. S.'
'Egger, P.'
'Riedener, T.'
'Furer, N.'
'G\"udel, H. U.'
'Hulliger, J.'

_publ_section_title
;
 Synthesis and Crystal Structure of the New Ternary Halide Series
 Ba2MCl7(M = Gd&#x2212;Yb, Y) Containing the Highly Efficient
 Up-Conversion Material Ba2ErCl7
;
_journal_issue 12
_journal_name_full 'Chemistry of Materials'
_journal_page_first 2828
_journal_paper_doi 10.1021/cm960324f
_journal_volume 8
_journal_year 1996
_chemical_formula_sum 'Ba2 Cl7 Gd'
_chemical_formula_weight 680.08
_chemical_name_systematic
; 
 ? 
;
_space_group_IT_number 14
_symmetry_space_group_name_Hall '-P 2ybc'
_symmetry_space_group_name_H-M 'P 1 21/c 1'
_atom_sites_solution_hydrogens geom
_atom_sites_solution_primary direct
_atom_sites_solution_secondary difmap
_audit_creation_method SHELXL
_cell_angle_alpha 90.00
_cell_angle_beta 90.670(10)
_cell_angle_gamma 90.00
_cell_formula_units_Z 4
_cell_length_a 6.8261(10)
_cell_length_b 15.584(2)
_cell_length_c 10.5578(10)
_cell_measurement_temperature 293(2)
_cell_volume 1123.0(2)
_computing_structure_refinement 'SHELXL-93 (Sheldrick, 1993)'
_computing_structure_solution 'SHELXS-86 (Sheldrick, 1990)'
_diffrn_ambient_temperature 293(2)
_diffrn_radiation_monochromator graphite
_diffrn_radiation_source 'fine-focus sealed tube'
_diffrn_radiation_type MoK\a
_diffrn_radiation_wavelength 0.71073
_diffrn_reflns_av_R_equivalents 0.0207
_diffrn_reflns_av_sigmaI/netI 0.0191
_diffrn_reflns_limit_h_max 9
_diffrn_reflns_limit_h_min -9
_diffrn_reflns_limit_k_max 21
_diffrn_reflns_limit_k_min -1
_diffrn_reflns_limit_l_max 14
_diffrn_reflns_limit_l_min -1
_diffrn_reflns_number 3983
_diffrn_reflns_theta_max 29.95
_diffrn_reflns_theta_min 2.33
_exptl_absorpt_coefficient_mu 14.370
_exptl_crystal_density_diffrn 4.022
_exptl_crystal_F_000 1180
_refine_diff_density_max 1.642
_refine_diff_density_min -1.051
_refine_diff_density_rms 0.217
_refine_ls_extinction_coef 0.0052(2)
_refine_ls_extinction_expression Fc^*^=kFc[1+0.001xFc^2^\l^3^/sin(2\q)]^-1/4^
_refine_ls_extinction_method SHELXL
_refine_ls_goodness_of_fit_all 1.052
_refine_ls_goodness_of_fit_obs 1.072
_refine_ls_matrix_type full
_refine_ls_number_parameters 92
_refine_ls_number_reflns 3259
_refine_ls_number_restraints 0
_refine_ls_restrained_S_all 1.052
_refine_ls_restrained_S_obs 1.072
_refine_ls_R_factor_all 0.0284
_refine_ls_R_factor_obs 0.0226
_refine_ls_shift/esd_max -0.005
_refine_ls_shift/esd_mean 0.001
_refine_ls_structure_factor_coef Fsqd
_refine_ls_weighting_details 'w=1/[\s^2^(Fo^2^)+(0.0369P)^2^+10.0609P] where P=(Fo^2^+2Fc^2^)/3'
_refine_ls_weighting_scheme calc
_refine_ls_wR_factor_all 0.0715
_refine_ls_wR_factor_obs 0.0690
_reflns_number_observed 2924
_reflns_number_total 3259
_reflns_observed_criterion >2sigma(I)
_cod_data_source_file cm2828.cif
_cod_data_source_block bagd
_cod_depositor_comments
;
The following automatic conversions were performed:

'_refine_ls_weighting_scheme' value 'calc
w=1/[\s^2^(Fo^2^)+(0.0369P)^2^+10.0609P] where P=(Fo^2^+2Fc^2^)/3'
was changed to 'calc'. New tag '_refine_ls_weighting_details' was
created. The value of the new tag was set to
'w=1/[\s^2^(Fo^2^)+(0.0369P)^2^+10.0609P] where P=(Fo^2^+2Fc^2^)/3'.

Automatic conversion script
Id: cif_fix_values 3143 2015-03-26 13:38:13Z robertas 
;
_cod_original_cell_volume 1123.1(2)
_cod_database_code 4001654

loop_
_symmetry_equiv_pos_as_xyz
'x, y, z'
'-x, y+1/2, -z+1/2'
'-x, -y, -z'
'x, -y-1/2, z-1/2'

loop_
_atom_site_aniso_label
_atom_site_aniso_U_11
_atom_site_aniso_U_22
_atom_site_aniso_U_33
_atom_site_aniso_U_23
_atom_site_aniso_U_13
_atom_site_aniso_U_12
Gd1 0.01392(12) 0.00984(12) 0.01233(12) 0.00110(7) -0.00005(8) -0.00031(7)
Ba1 0.02030(15) 0.0149(2) 0.01320(14) -0.00084(10) 0.00033(10) 0.00007(10)
Ba2 0.02094(15) 0.01157(14) 0.01624(15) 0.00071(10) -0.00085(10) 0.00068(10)
Cl1 0.0168(5) 0.0200(6) 0.0152(5) 0.0010(4) 0.0014(4) 0.0004(4)
Cl2 0.0148(5) 0.0149(5) 0.0161(5) -0.0004(4) 0.0009(4) -0.0019(4)
Cl3 0.0148(5) 0.0141(5) 0.0228(5) 0.0031(4) 0.0013(4) 0.0009(4)
Cl4 0.0170(5) 0.0156(5) 0.0181(5) 0.0010(4) -0.0010(4) -0.0003(4)
Cl5 0.0446(9) 0.0120(6) 0.0405(8) -0.0065(5) -0.0196(7) 0.0063(6)
Cl6 0.0245(6) 0.0184(6) 0.0222(6) 0.0042(5) -0.0073(5) -0.0066(5)
Cl7 0.0567(10) 0.0397(9) 0.0140(6) -0.0047(5) 0.0060(6) -0.0267(8)

loop_
_atom_site_label
_atom_site_type_symbol
_atom_site_fract_x
_atom_site_fract_y
_atom_site_fract_z
_atom_site_U_iso_or_equiv
_atom_site_thermal_displace_type
_atom_site_occupancy
_atom_site_calc_flag
Gd1 Gd 0.21802(3) 0.626872(15) 0.21671(2) 0.01203(8) Uani 1 d
Ba1 Ba -0.26308(4) 0.77938(2) 0.44920(3) 0.01615(9) Uani 1 d
Ba2 Ba 0.26439(4) 0.56141(2) 0.67572(3) 0.01626(9) Uani 1 d
Cl1 Cl -0.0027(2) 0.60391(8) 0.42997(11) 0.0173(2) Uani 1 d
Cl2 Cl 0.4915(2) 0.75818(8) 0.19589(11) 0.0152(2) Uani 1 d
Cl3 Cl -0.0023(2) 0.77362(8) 0.20325(12) 0.0172(2) Uani 1 d
Cl4 Cl 0.4896(2) 0.60450(8) 0.41593(11) 0.0169(2) Uani 1 d
Cl5 Cl 0.2956(3) 0.45774(9) 0.2117(2) 0.0325(3) Uani 1 d
Cl6 Cl -0.1375(2) 0.57037(9) 0.12326(13) 0.0218(2) Uani 1 d
Cl7 Cl 0.2840(3) 0.64278(12) -0.03425(13) 0.0367(4) Uani 1 d

loop_
_atom_type_symbol
_atom_type_description
_atom_type_scat_dispersion_real
_atom_type_scat_dispersion_imag
_atom_type_scat_source
Cl Cl 0.1484 0.1585 'International Tables Vol C Tables 4.2.6.8 and 6.1.1.4'
Ba Ba -0.3244 2.2819 'International Tables Vol C Tables 4.2.6.8 and 6.1.1.4'
Gd Gd -0.1653 3.9035 'International Tables Vol C Tables 4.2.6.8 and 6.1.1.4'

loop_
_geom_angle_atom_site_label_1
_geom_angle_atom_site_label_2
_geom_angle_atom_site_label_3
_geom_angle
_geom_angle_site_symmetry_1
_geom_angle_site_symmetry_3
Cl5 Gd1 Cl7 92.03(6) . .
Cl5 Gd1 Cl3 157.70(5) . .
Cl7 Gd1 Cl3 88.30(5) . .
Cl5 Gd1 Cl1 89.91(5) . .
Cl7 Gd1 Cl1 156.11(5) . .
Cl3 Gd1 Cl1 81.10(4) . .
Cl5 Gd1 Cl6 81.51(5) . .
Cl7 Gd1 Cl6 80.48(5) . .
Cl3 Gd1 Cl6 76.55(4) . .
Cl1 Gd1 Cl6 76.26(4) . .
Cl5 Gd1 Cl2 125.97(5) . .
Cl7 Gd1 Cl2 74.65(4) . .
Cl3 Gd1 Cl2 75.53(4) . .
Cl1 Gd1 Cl2 122.40(4) . .
Cl6 Gd1 Cl2 142.82(4) . .
Cl5 Gd1 Cl4 76.39(4) . .
Cl7 Gd1 Cl4 128.97(5) . .
Cl3 Gd1 Cl4 119.96(4) . .
Cl1 Gd1 Cl4 74.54(4) . .
Cl6 Gd1 Cl4 143.10(4) . .
Cl2 Gd1 Cl4 73.31(4) . .
Cl6 Ba1 Cl2 136.35(3) 4_576 1_455
Cl6 Ba1 Cl3 110.75(4) 4_576 .
Cl2 Ba1 Cl3 66.44(3) 1_455 .
Cl6 Ba1 Cl2 78.28(4) 4_576 4_476
Cl2 Ba1 Cl2 113.37(4) 1_455 4_476
Cl3 Ba1 Cl2 167.62(3) . 4_476
Cl6 Ba1 Cl4 147.83(4) 4_576 1_455
Cl2 Ba1 Cl4 63.06(3) 1_455 1_455
Cl3 Ba1 Cl4 100.69(3) . 1_455
Cl2 Ba1 Cl4 69.63(3) 4_476 1_455
Cl6 Ba1 Cl5 71.40(4) 4_576 2
Cl2 Ba1 Cl5 67.42(4) 1_455 2
Cl3 Ba1 Cl5 68.46(4) . 2
Cl2 Ba1 Cl5 123.49(4) 4_476 2
Cl4 Ba1 Cl5 129.13(4) 1_455 2
Cl6 Ba1 Cl1 121.55(3) 4_576 .
Cl2 Ba1 Cl1 98.25(3) 1_455 .
Cl3 Ba1 Cl1 67.30(3) . .
Cl2 Ba1 Cl1 100.94(3) 4_476 .
Cl4 Ba1 Cl1 64.56(3) 1_455 .
Cl5 Ba1 Cl1 135.54(4) 2 .
Cl6 Ba1 Cl3 64.16(3) 4_576 4_576
Cl2 Ba1 Cl3 159.47(3) 1_455 4_576
Cl3 Ba1 Cl3 110.83(4) . 4_576
Cl2 Ba1 Cl3 64.65(3) 4_476 4_576
Cl4 Ba1 Cl3 98.83(3) 1_455 4_576
Cl5 Ba1 Cl3 131.88(3) 2 4_576
Cl1 Ba1 Cl3 63.48(3) . 4_576
Cl6 Ba1 Cl7 86.79(4) 4_576 4_476
Cl2 Ba1 Cl7 66.32(4) 1_455 4_476
Cl3 Ba1 Cl7 125.80(3) . 4_476
Cl2 Ba1 Cl7 61.54(3) 4_476 4_476
Cl4 Ba1 Cl7 80.11(4) 1_455 4_476
Cl5 Ba1 Cl7 70.08(5) 2 4_476
Cl1 Ba1 Cl7 144.53(4) . 4_476
Cl3 Ba1 Cl7 122.70(3) 4_576 4_476
Cl6 Ba2 Cl3 108.13(4) 3_566 4_576
Cl6 Ba2 Cl2 132.48(3) 3_566 4_576
Cl3 Ba2 Cl2 63.97(3) 4_576 4_576
Cl6 Ba2 Cl1 122.01(3) 3_566 .
Cl3 Ba2 Cl1 65.57(3) 4_576 .
Cl2 Ba2 Cl1 98.12(3) 4_576 .
Cl6 Ba2 Cl4 149.63(4) 3_566 .
Cl3 Ba2 Cl4 100.89(3) 4_576 .
Cl2 Ba2 Cl4 68.95(3) 4_576 .
Cl1 Ba2 Cl4 62.87(3) . .
Cl6 Ba2 Cl5 87.29(4) 3_566 3_666
Cl3 Ba2 Cl5 125.05(4) 4_576 3_666
Cl2 Ba2 Cl5 67.12(3) 4_576 3_666
Cl1 Ba2 Cl5 146.09(4) . 3_666
Cl4 Ba2 Cl5 83.23(4) . 3_666
Cl6 Ba2 Cl4 79.90(4) 3_566 3_666
Cl3 Ba2 Cl4 167.69(3) 4_576 3_666
Cl2 Ba2 Cl4 117.82(3) 4_576 3_666
Cl1 Ba2 Cl4 102.36(3) . 3_666
Cl4 Ba2 Cl4 70.04(4) . 3_666
Cl5 Ba2 Cl4 63.45(3) 3_666 3_666
Cl6 Ba2 Cl7 68.15(4) 3_566 1_556
Cl3 Ba2 Cl7 67.77(5) 4_576 1_556
Cl2 Ba2 Cl7 65.81(3) 4_576 1_556
Cl1 Ba2 Cl7 132.96(5) . 1_556
Cl4 Ba2 Cl7 133.64(4) . 1_556
Cl5 Ba2 Cl7 70.62(5) 3_666 1_556
Cl4 Ba2 Cl7 124.47(5) 3_666 1_556
Cl6 Ba2 Cl1 63.92(3) 3_566 3_566
Cl3 Ba2 Cl1 110.69(3) 4_576 3_566
Cl2 Ba2 Cl1 163.21(3) 4_576 3_566
Cl1 Ba2 Cl1 65.91(4) . 3_566
Cl4 Ba2 Cl1 97.79(3) . 3_566
Cl5 Ba2 Cl1 123.10(3) 3_666 3_566
Cl4 Ba2 Cl1 63.82(3) 3_666 3_566
Cl7 Ba2 Cl1 128.52(4) 1_556 3_566
Gd1 Cl1 Ba2 112.10(4) . .
Gd1 Cl1 Ba1 104.22(4) . .
Ba2 Cl1 Ba1 115.14(4) . .
Gd1 Cl1 Ba2 97.10(4) . 3_566
Ba2 Cl1 Ba2 114.09(4) . 3_566
Ba1 Cl1 Ba2 112.27(4) . 3_566
Gd1 Cl2 Ba1 111.12(4) . 1_655
Gd1 Cl2 Ba1 106.92(4) . 4_675
Ba1 Cl2 Ba1 115.80(4) 1_655 4_675
Gd1 Cl2 Ba2 108.98(4) . 4_575
Ba1 Cl2 Ba2 102.43(3) 1_655 4_575
Ba1 Cl2 Ba2 111.48(4) 4_675 4_575
Gd1 Cl3 Ba2 111.52(4) . 4_575
Gd1 Cl3 Ba1 107.13(4) . .
Ba2 Cl3 Ba1 112.44(4) 4_575 .
Gd1 Cl3 Ba1 97.10(4) . 4_575
Ba2 Cl3 Ba1 115.66(4) 4_575 4_575
Ba1 Cl3 Ba1 111.70(4) . 4_575
Gd1 Cl4 Ba1 108.48(4) . 1_655
Gd1 Cl4 Ba2 110.19(4) . .
Ba1 Cl4 Ba2 109.70(4) 1_655 .
Gd1 Cl4 Ba2 102.44(4) . 3_666
Ba1 Cl4 Ba2 115.79(4) 1_655 3_666
Ba2 Cl4 Ba2 109.96(4) . 3_666
Gd1 Cl5 Ba2 105.41(5) . 3_666
Gd1 Cl5 Ba1 146.39(6) . 2_545
Ba2 Cl5 Ba1 99.79(4) 3_666 2_545
Gd1 Cl6 Ba2 102.70(4) . 3_566
Gd1 Cl6 Ba1 101.99(4) . 4_575
Ba2 Cl6 Ba1 146.63(5) 3_566 4_575
Gd1 Cl7 Ba2 149.82(6) . 1_554
Gd1 Cl7 Ba1 104.51(5) . 4_675
Ba2 Cl7 Ba1 96.81(4) 1_554 4_675

loop_
_geom_bond_atom_site_label_1
_geom_bond_atom_site_label_2
_geom_bond_distance
_geom_bond_site_symmetry_2
Gd1 Cl5 2.6892(15) .
Gd1 Cl7 2.7041(14) .
Gd1 Cl3 2.7398(12) .
Gd1 Cl1 2.7470(12) .
Gd1 Cl6 2.7536(14) .
Gd1 Cl2 2.7801(12) .
Gd1 Cl4 2.8091(13) .
Ba1 Cl6 3.0917(14) 4_576
Ba1 Cl2 3.1566(13) 1_455
Ba1 Cl3 3.1667(13) .
Ba1 Cl2 3.1680(12) 4_476
Ba1 Cl4 3.2229(13) 1_455
Ba1 Cl5 3.2637(15) 2
Ba1 Cl1 3.2692(13) .
Ba1 Cl3 3.3067(14) 4_576
Ba1 Cl7 3.327(2) 4_476
Ba2 Cl6 3.0846(14) 3_566
Ba2 Cl3 3.1655(13) 4_576
Ba2 Cl2 3.2164(13) 4_576
Ba2 Cl1 3.2222(13) .
Ba2 Cl4 3.2304(13) .
Ba2 Cl5 3.231(2) 3_666
Ba2 Cl4 3.2373(13) 3_666
Ba2 Cl7 3.3156(15) 1_556
Ba2 Cl1 3.3209(14) 3_566
Cl1 Ba2 3.3209(14) 3_566
Cl2 Ba1 3.1566(13) 1_655
Cl2 Ba1 3.1680(12) 4_675
Cl2 Ba2 3.2164(13) 4_575
Cl3 Ba2 3.1655(13) 4_575
Cl3 Ba1 3.3067(14) 4_575
Cl4 Ba1 3.2229(13) 1_655
Cl4 Ba2 3.2373(13) 3_666
Cl5 Ba2 3.231(2) 3_666
Cl5 Ba1 3.2637(15) 2_545
Cl6 Ba2 3.0846(14) 3_566
Cl6 Ba1 3.0917(14) 4_575
Cl7 Ba2 3.3156(15) 1_554
Cl7 Ba1 3.327(2) 4_675
